data_2229427
loop_
_publ_author_name
'Ardakani, Amir Adabi'
'Kia, Reza'
'Kargar, Hadi'
'Tahir, Muhammad Nawaz'

_publ_section_title
;
 4-Bromo-2-[(<i>E</i>)-(4-fluorophenyl)iminomethyl]phenol
;
_journal_coeditor_code JH2266
_journal_issue 3
_journal_name_full 'Acta Crystallographica Section E'
_journal_page_first o598
_journal_paper_doi 10.1107/S1600536811004429
_journal_volume 67
_journal_year 2011
_chemical_formula_iupac 'C13 H9 Br F N O'
_chemical_formula_moiety 'C13 H9 Br F N O'
_chemical_formula_sum 'C13 H9 Br F N O'
_chemical_formula_weight 294.12
_chemical_name_systematic
;
4-Bromo-2-[(<i>E</i>)-(4-fluorophenyl)iminomethyl]phenol
;
_space_group_IT_number 14
_symmetry_cell_setting monoclinic
_symmetry_space_group_name_Hall '-P 2yn'
_symmetry_space_group_name_H-M 'P 1 21/n 1'
_atom_sites_solution_hydrogens geom
_atom_sites_solution_primary direct
_atom_sites_solution_secondary difmap
_audit_creation_method SHELXL-97
_cell_angle_alpha 90.00
_cell_angle_beta 94.570(2)
_cell_angle_gamma 90.00
_cell_formula_units_Z 4
_cell_length_a 4.4820(2)
_cell_length_b 20.8088(9)
_cell_length_c 12.2189(5)
_cell_measurement_reflns_used 2520
_cell_measurement_temperature 296(2)
_cell_measurement_theta_max 28.52
_cell_measurement_theta_min 2.47
_cell_volume 1135.97(8)
_computing_cell_refinement 'SAINT (Bruker, 2005)'
_computing_data_collection 'APEX2 (Bruker, 2005)'
_computing_data_reduction 'SAINT (Bruker, 2005)'
_computing_molecular_graphics 'SHELXTL (Sheldrick, 2008)'
_computing_publication_material
;
SHELXTL (Sheldrick, 2008) and PLATON (Spek, 2009)
;
_computing_structure_refinement 'SHELXTL (Sheldrick, 2008)'
_computing_structure_solution 'SHELXTL (Sheldrick, 2008)'
_diffrn_ambient_temperature 296(2)
_diffrn_measured_fraction_theta_full 0.996
_diffrn_measured_fraction_theta_max 0.996
_diffrn_measurement_device_type
;
Bruker SMART APEXII CCD area-detector
;
_diffrn_measurement_method '\f and \w'
_diffrn_radiation_monochromator graphite
_diffrn_radiation_source 'fine-focus sealed tube'
_diffrn_radiation_type MoK\a
_diffrn_radiation_wavelength 0.71073
_diffrn_reflns_av_R_equivalents 0.0340
_diffrn_reflns_av_sigmaI/netI 0.0361
_diffrn_reflns_limit_h_max 5
_diffrn_reflns_limit_h_min -5
_diffrn_reflns_limit_k_max 27
_diffrn_reflns_limit_k_min -27
_diffrn_reflns_limit_l_max 16
_diffrn_reflns_limit_l_min -16
_diffrn_reflns_number 10561
_diffrn_reflns_theta_full 28.30
_diffrn_reflns_theta_max 28.30
_diffrn_reflns_theta_min 1.94
_diffrn_standards_number 0
_exptl_absorpt_coefficient_mu 3.612
_exptl_absorpt_correction_T_max 0.6920
_exptl_absorpt_correction_T_min 0.3645
_exptl_absorpt_correction_type multi-scan
_exptl_absorpt_process_details '(<i>SADABS</i>; Bruker, 2005)'
_exptl_crystal_colour pale-yellow
_exptl_crystal_density_diffrn 1.720
_exptl_crystal_density_method 'not measured'
_exptl_crystal_description prism
_exptl_crystal_F_000 584
_exptl_crystal_size_max 0.35
_exptl_crystal_size_mid 0.17
_exptl_crystal_size_min 0.11
_refine_diff_density_max 0.441
_refine_diff_density_min -0.257
_refine_ls_extinction_method none
_refine_ls_goodness_of_fit_ref 1.016
_refine_ls_hydrogen_treatment constr
_refine_ls_matrix_type full
_refine_ls_number_parameters 154
_refine_ls_number_reflns 2792
_refine_ls_number_restraints 0
_refine_ls_restrained_S_all 1.016
_refine_ls_R_factor_all 0.0592
_refine_ls_R_factor_gt 0.0323
_refine_ls_shift/su_max 0.001
_refine_ls_shift/su_mean 0.000
_refine_ls_structure_factor_coef Fsqd
_refine_ls_weighting_details 'calc w=1/[\s^2^(Fo^2^)+(0.0413P)^2^+0.1115P] where P=(Fo^2^+2Fc^2^)/3'
_refine_ls_weighting_scheme calc
_refine_ls_wR_factor_gt 0.0753
_refine_ls_wR_factor_ref 0.0832
_reflns_number_gt 1958
_reflns_number_total 2792
_reflns_threshold_expression I>2\s(I)
_cod_data_source_file jh2266.cif
_cod_data_source_block I
_cod_original_sg_symbol_H-M 'P 21/n'
_cod_database_code 2229427
_cod_database_fobs_code 2229427

loop_
_symmetry_equiv_pos_as_xyz
'x, y, z'
'-x+1/2, y+1/2, -z+1/2'
'-x, -y, -z'
'x-1/2, -y-1/2, z-1/2'

loop_
_atom_site_type_symbol
_atom_site_label
_atom_site_fract_x
_atom_site_fract_y
_atom_site_fract_z
_atom_site_U_iso_or_equiv
_atom_site_adp_type
_atom_site_calc_flag
_atom_site_refinement_flags
_atom_site_occupancy
_atom_site_disorder_assembly
_atom_site_disorder_group
Br Br1 1.14491(6) 0.420695(13) 0.55664(2) 0.06007(13) Uani d . 1 . .
F F1 -0.3896(4) -0.01392(7) 0.62967(14) 0.0714(5) Uani d . 1 . .
O O1 0.7822(4) 0.23124(8) 0.89264(12) 0.0502(4) Uani d . 1 . .
H H1 0.6582 0.2057 0.8661 0.075 Uiso d R 1 . .
N N1 0.4202(4) 0.17993(8) 0.73875(14) 0.0357(4) Uani d . 1 . .
C C1 0.7310(5) 0.26970(10) 0.70681(16) 0.0322(5) Uani d . 1 . .
C C2 0.8605(5) 0.27266(11) 0.81485(16) 0.0356(5) Uani d . 1 . .
C C3 1.0742(5) 0.31885(11) 0.84342(17) 0.0415(5) Uani d . 1 . .
H H3 1.1617 0.3204 0.9150 0.050 Uiso calc R 1 . .
C C4 1.1590(5) 0.36250(11) 0.76728(18) 0.0418(5) Uani d . 1 . .
H H4 1.3019 0.3936 0.7873 0.050 Uiso calc R 1 . .
C C5 1.0300(5) 0.35970(10) 0.66087(18) 0.0377(5) Uani d . 1 . .
C C6 0.8198(5) 0.31402(10) 0.63019(17) 0.0369(5) Uani d . 1 . .
H H6 0.7360 0.3126 0.5581 0.044 Uiso calc R 1 . .
C C7 0.5052(4) 0.22206(10) 0.67230(17) 0.0343(5) Uani d . 1 . .
H H7 0.4212 0.2224 0.6002 0.041 Uiso calc R 1 . .
C C8 0.2060(4) 0.13210(10) 0.70442(17) 0.0332(5) Uani d . 1 . .
C C9 0.1021(5) 0.12019(11) 0.59655(18) 0.0418(5) Uani d . 1 . .
H H9 0.1690 0.1454 0.5406 0.050 Uiso calc R 1 . .
C C10 -0.0999(5) 0.07125(11) 0.57144(19) 0.0460(6) Uani d . 1 . .
H H10 -0.1702 0.0633 0.4990 0.055 Uiso calc R 1 . .
C C11 -0.1946(5) 0.03478(11) 0.6549(2) 0.0445(6) Uani d . 1 . .
C C12 -0.0996(5) 0.04499(12) 0.7619(2) 0.0483(6) Uani d . 1 . .
H H12 -0.1684 0.0195 0.8171 0.058 Uiso calc R 1 . .
C C13 0.1021(5) 0.09426(12) 0.78670(19) 0.0443(6) Uani d . 1 . .
H H13 0.1687 0.1021 0.8595 0.053 Uiso calc R 1 . .

loop_
_atom_site_aniso_label
_atom_site_aniso_U_11
_atom_site_aniso_U_22
_atom_site_aniso_U_33
_atom_site_aniso_U_12
_atom_site_aniso_U_13
_atom_site_aniso_U_23
Br1 0.0733(2) 0.05159(18) 0.05448(18) -0.01654(13) -0.00037(13) 0.01097(12)
F1 0.0782(11) 0.0552(10) 0.0788(11) -0.0331(9) -0.0069(9) 0.0023(8)
O1 0.0592(10) 0.0587(11) 0.0313(8) -0.0167(8) -0.0051(7) 0.0033(8)
N1 0.0310(10) 0.0401(11) 0.0354(9) 0.0009(8) -0.0014(7) -0.0038(8)
C1 0.0303(11) 0.0348(11) 0.0312(10) 0.0019(9) 0.0005(8) -0.0036(9)
C2 0.0348(12) 0.0405(12) 0.0315(11) 0.0018(9) 0.0023(9) -0.0039(9)
C3 0.0422(13) 0.0505(14) 0.0305(11) -0.0031(11) -0.0043(9) -0.0084(10)
C4 0.0393(13) 0.0388(13) 0.0467(13) -0.0048(10) -0.0005(10) -0.0125(10)
C5 0.0418(13) 0.0314(11) 0.0402(12) 0.0017(10) 0.0045(10) 0.0001(9)
C6 0.0382(12) 0.0387(12) 0.0327(11) 0.0021(10) -0.0036(9) -0.0026(9)
C7 0.0326(11) 0.0372(12) 0.0322(10) 0.0025(9) -0.0028(9) -0.0055(9)
C8 0.0275(11) 0.0361(12) 0.0357(11) 0.0019(9) -0.0004(9) -0.0001(9)
C9 0.0495(14) 0.0409(13) 0.0344(11) -0.0059(11) -0.0005(10) 0.0009(10)
C10 0.0517(15) 0.0451(14) 0.0397(12) -0.0089(11) -0.0066(11) -0.0024(10)
C11 0.0407(13) 0.0364(13) 0.0554(14) -0.0050(10) -0.0027(11) 0.0008(11)
C12 0.0501(15) 0.0462(15) 0.0492(14) -0.0058(12) 0.0068(11) 0.0128(11)
C13 0.0425(13) 0.0523(15) 0.0370(12) -0.0029(11) -0.0035(10) 0.0038(10)

loop_
_atom_type_symbol
_atom_type_description
_atom_type_scat_dispersion_real
_atom_type_scat_dispersion_imag
_atom_type_scat_source
C C 0.0033 0.0016 'International Tables Vol C Tables 4.2.6.8 and 6.1.1.4'
H H 0.0000 0.0000 'International Tables Vol C Tables 4.2.6.8 and 6.1.1.4'
N N 0.0061 0.0033 'International Tables Vol C Tables 4.2.6.8 and 6.1.1.4'
O O 0.0106 0.0060 'International Tables Vol C Tables 4.2.6.8 and 6.1.1.4'
F F 0.0171 0.0103 'International Tables Vol C Tables 4.2.6.8 and 6.1.1.4'
Br Br -0.2901 2.4595 'International Tables Vol C Tables 4.2.6.8 and 6.1.1.4'

loop_
_geom_angle_atom_site_label_1
_geom_angle_atom_site_label_2
_geom_angle_atom_site_label_3
_geom_angle_site_symmetry_1
_geom_angle_site_symmetry_3
_geom_angle
_geom_angle_publ_flag
C2 O1 H1 . . 110.1 ?
C7 N1 C8 . . 121.51(18) ?
C6 C1 C2 . . 118.99(19) ?
C6 C1 C7 . . 119.02(19) ?
C2 C1 C7 . . 121.99(19) ?
O1 C2 C3 . . 118.68(18) ?
O1 C2 C1 . . 121.60(19) ?
C3 C2 C1 . . 119.7(2) ?
C4 C3 C2 . . 120.78(19) ?
C4 C3 H3 . . 119.6 ?
C2 C3 H3 . . 119.6 ?
C3 C4 C5 . . 119.4(2) ?
C3 C4 H4 . . 120.3 ?
C5 C4 H4 . . 120.3 ?
C6 C5 C4 . . 120.9(2) ?
C6 C5 Br1 . . 119.87(16) ?
C4 C5 Br1 . . 119.20(17) ?
C5 C6 C1 . . 120.14(19) ?
C5 C6 H6 . . 119.9 ?
C1 C6 H6 . . 119.9 ?
N1 C7 C1 . . 121.38(19) ?
N1 C7 H7 . . 119.3 ?
C1 C7 H7 . . 119.3 ?
C9 C8 C13 . . 118.8(2) ?
C9 C8 N1 . . 125.01(19) ?
C13 C8 N1 . . 116.18(18) ?
C10 C9 C8 . . 120.5(2) ?
C10 C9 H9 . . 119.7 ?
C8 C9 H9 . . 119.7 ?
C11 C10 C9 . . 118.8(2) ?
C11 C10 H10 . . 120.6 ?
C9 C10 H10 . . 120.6 ?
F1 C11 C12 . . 118.8(2) ?
F1 C11 C10 . . 118.5(2) ?
C12 C11 C10 . . 122.7(2) ?
C11 C12 C13 . . 118.4(2) ?
C11 C12 H12 . . 120.8 ?
C13 C12 H12 . . 120.8 ?
C12 C13 C8 . . 120.9(2) ?
C12 C13 H13 . . 119.6 ?
C8 C13 H13 . . 119.6 ?

loop_
_geom_bond_atom_site_label_1
_geom_bond_atom_site_label_2
_geom_bond_site_symmetry_2
_geom_bond_distance
_geom_bond_publ_flag
Br1 C5 . 1.898(2) ?
F1 C11 . 1.358(3) ?
O1 C2 . 1.350(2) ?
O1 H1 . 0.8176 ?
N1 C7 . 1.274(3) ?
N1 C8 . 1.423(3) ?
C1 C6 . 1.395(3) ?
C1 C2 . 1.400(3) ?
C1 C7 . 1.455(3) ?
C2 C3 . 1.382(3) ?
C3 C4 . 1.375(3) ?
C3 H3 . 0.9300 ?
C4 C5 . 1.381(3) ?
C4 H4 . 0.9300 ?
C5 C6 . 1.370(3) ?
C6 H6 . 0.9300 ?
C7 H7 . 0.9300 ?
C8 C9 . 1.385(3) ?
C8 C13 . 1.387(3) ?
C9 C10 . 1.381(3) ?
C9 H9 . 0.9300 ?
C10 C11 . 1.366(3) ?
C10 H10 . 0.9300 ?
C11 C12 . 1.359(3) ?
C12 C13 . 1.384(3) ?
C12 H12 . 0.9300 ?
C13 H13 . 0.9300 ?

loop_
_geom_hbond_atom_site_label_D
_geom_hbond_atom_site_label_H
_geom_hbond_atom_site_label_A
_geom_hbond_site_symmetry_A
_geom_hbond_distance_DH
_geom_hbond_distance_HA
_geom_hbond_distance_DA
_geom_hbond_angle_DHA
_geom_hbond_publ_flag
O1 H1 N1 . 0.82 1.89 2.612(2) 146 y

loop_
_geom_torsion_atom_site_label_1
_geom_torsion_atom_site_label_2
_geom_torsion_atom_site_label_3
_geom_torsion_atom_site_label_4
_geom_torsion_site_symmetry_1
_geom_torsion_site_symmetry_2
_geom_torsion_site_symmetry_3
_geom_torsion_site_symmetry_4
_geom_torsion
_geom_torsion_publ_flag
C6 C1 C2 O1 . . . . 179.65(18) ?
C7 C1 C2 O1 . . . . 0.1(3) ?
C6 C1 C2 C3 . . . . -0.4(3) ?
C7 C1 C2 C3 . . . . 180.0(2) ?
O1 C2 C3 C4 . . . . -179.3(2) ?
C1 C2 C3 C4 . . . . 0.8(3) ?
C2 C3 C4 C5 . . . . -0.5(3) ?
C3 C4 C5 C6 . . . . -0.2(3) ?
C3 C4 C5 Br1 . . . . 179.31(17) ?
C4 C5 C6 C1 . . . . 0.5(3) ?
Br1 C5 C6 C1 . . . . -179.00(15) ?
C2 C1 C6 C5 . . . . -0.2(3) ?
C7 C1 C6 C5 . . . . 179.4(2) ?
C8 N1 C7 C1 . . . . -178.11(18) ?
C6 C1 C7 N1 . . . . 178.87(18) ?
C2 C1 C7 N1 . . . . -1.6(3) ?
C7 N1 C8 C9 . . . . 9.7(3) ?
C7 N1 C8 C13 . . . . -171.9(2) ?
C13 C8 C9 C10 . . . . -0.4(3) ?
N1 C8 C9 C10 . . . . 178.1(2) ?
C8 C9 C10 C11 . . . . -0.2(4) ?
C9 C10 C11 F1 . . . . -179.0(2) ?
C9 C10 C11 C12 . . . . 0.5(4) ?
F1 C11 C12 C13 . . . . 179.2(2) ?
C10 C11 C12 C13 . . . . -0.2(4) ?
C11 C12 C13 C8 . . . . -0.3(4) ?
C9 C8 C13 C12 . . . . 0.6(4) ?
N1 C8 C13 C12 . . . . -177.9(2) ?

loop_
_cod_related_entry_id
_cod_related_entry_database
_cod_related_entry_code
1 ChemSpider 12624644
